data_2001778
loop_
_publ_author_name
'Cowie, J.'
'Donohoe, D. J.'
'Douek, N. L.'
'Welch, A. J.'

_publ_section_title
;
 Structures of [HNEt~3~]^+^ and [Me~3~NCH~2~C~6~H~5~]^+^ salts of
 [7,8-Ph~2~-7,8-<i>nido</i>-C~2~B~9~H~10~]^{--^}
;
_journal_issue 4
_journal_name_full 'Acta Crystallographica Section C'
_journal_page_first 710
_journal_page_last 714
_journal_paper_doi 10.1107/S0108270192012137
_journal_volume 49
_journal_year 1993
_chemical_formula_moiety 'C14 H20 B9,C6 H16 N1'
_chemical_formula_sum 'C20 H36 B9 N'
_chemical_formula_weight 387.80
_space_group_IT_number 2
_space_group_name_Hall '-P 1'
_space_group_name_H-M_alt 'P -1'
_symmetry_cell_setting triclinic
_symmetry_space_group_name_Hall '-P 1'
_symmetry_space_group_name_H-M 'P -1'
_cell_angle_alpha 67.83(5)
_cell_angle_beta 80.78(4)
_cell_angle_gamma 60.20(5)
_cell_formula_units_Z 2
_cell_length_a 11.014(4)
_cell_length_b 11.030(7)
_cell_length_c 12.333(6)
_cell_volume 1203.3(13)
_diffrn_radiation_type Mo
_diffrn_radiation_wavelength 0.71069
_exptl_absorpt_coefficient_mu 0.052
_exptl_crystal_density_diffrn 1.070
_exptl_crystal_F_000 416
_cod_data_source_file mu1027.cif
_cod_data_source_block mu1027_structure_1_of_2
_cod_original_cell_volume 1203.3
_cod_original_formula_sum 'C20 H36 B9 N1'
_cod_database_code 2001778

loop_
_space_group_symop_id
_space_group_symop_operation_xyz
1 x,y,z
2 -x,-y,-z

loop_
_atom_site_label
_atom_site_fract_x
_atom_site_fract_y
_atom_site_fract_z
_atom_site_U_iso_or_equiv
B(1) .2764(5) 1.0369(5) .6872(4) .064(4)
B(2) .2111(5) .9131(5) .7057(4) .064(4)
B(3) .3716(5) .8841(5) .6418(5) .070(4)
B(4) .4574(5) .9292(5) .7136(4) .064(4)
B(5) .3532(5) .9879(5) .8239(5) .075(5)
B(6) .1933(6) .9790(5) .8204(4) .071(4)
C(7) .3530(4) .7386(4) .7539(3) .048(3)
C(8) .4916(4) .7489(4) .7557(3) .045(3)
B(9) .4926(5) .8022(5) .8627(4) .061(4)
B(10) .3227(5) .8435(5) .9324(4) .069(4)
B(11) .2444(5) .7905(5) .8539(4) .059(4)
C(71) .3635(4) .6146(4) .7246(3) .054(3)
C(72) .3595(5) .6205(5) .6114(4) .094(5)
C(73) .3601(7) .5063(7) .5881(5) .127(6)
C(74) .3662(7) .3832(6) .6783(5) .128(6)
C(75) .3751(7) .3738(5) .7913(5) .117(6)
C(76) .3744(5) .4878(5) .8137(4) .090(4)
C(81) .6275(4) .6341(4) .7262(3) .048(3)
C(82) .6866(4) .6612(4) .6178(3) .061(3)
C(83) .8148(5) .5542(5) .5969(4) .077(4)
C(84) .8847(5) .4181(5) .6819(4) .083(4)
C(85) .8260(5) .3894(5) .7909(4) .081(4)
C(86) .6997(4) .4954(4) .8126(4) .067(4)
N .1087(6) 1.1281(6) 1.2206(5) .1194(17)
C(11A) .1076(13) 1.2369(13) 1.2586(12) .109(4)
C(11B) .1150(14) 1.1252(14) 1.3724(11) .112(4)
C(12) .0109(10) 1.2626(10) 1.3697(8) .177(3)
C(21B) .136(3) 1.244(3) 1.129(3) .259(11)
C(21A) .1769(13) 1.1357(14) 1.0901(12) .101(4)
C(22B) .1199(17) 1.231(2) 1.0170(14) .123(5)
C(22A) .0947(14) 1.3151(15) 1.0018(11) .104(4)
C(31A) .214(3) .966(3) 1.306(2) .214(9)
C(31B) .1687(18) .945(2) 1.2417(14) .140(5)
C(32A) .2042(14) .8458(15) 1.2973(12) .107(4)
C(32B) .3185(18) .8887(17) 1.2571(14) .142(5)
H(1) .235(4) 1.148(5) .630(3) ?
H(2) .120(4) .950(4) .639(3) ?
H(3) .409(4) .880(4) .551(4) ?
H(4) .546(4) .959(4) .659(3) ?
H(5) .364(4) 1.079(4) .844(3) ?
H(6) .083(5) 1.061(4) .847(3) ?
H(9) .603(5) .744(4) .914(3) ?
H(10) .301(4) .845(4) 1.024(4) ?
H(11) .190(4) .721(4) .895(3) ?
H(12) .38974 .72135 .93371 ?
H(72) .3551 .7165 .5394 ?
H(73) .3569 .5141 .4985 ?
H(74) .3631 .2958 .6610 ?
H(75) .3832 .2761 .8633 ?
H(76) .3824 .4774 .9033 ?
H(82) .6321 .7671 .5488 ?
H(83) .8604 .5782 .5123 ?
H(84) .9842 .3343 .6647 ?
H(85) .8800 .2822 .8588 ?
H(86) .6556 .4713 .8979 ?

loop_
_geom_angle_atom_site_label_1
_geom_angle_atom_site_label_2
_geom_angle_atom_site_label_3
_geom_angle
B(2) B(1) B(3) 59.6(3)
B(2) B(1) B(6) 59.2(3)
B(3) B(1) B(4) 59.5(3)
B(4) B(1) B(5) 58.9(3)
B(5) B(1) B(6) 61.1(3)
B(1) B(2) B(3) 59.4(3)
B(1) B(2) B(6) 61.4(3)
B(3) B(2) C(7) 61.1(3)
B(6) B(2) B(11) 59.3(3)
C(7) B(2) B(11) 55.6(3)
B(1) B(3) B(2) 61.0(3)
B(1) B(3) B(4) 60.5(3)
B(2) B(3) C(7) 58.8(3)
B(4) B(3) C(8) 59.0(3)
C(7) B(3) C(8) 54.2(3)
B(1) B(4) B(3) 60.0(3)
B(1) B(4) B(5) 61.4(3)
B(3) B(4) C(8) 60.6(3)
B(5) B(4) B(9) 60.3(3)
C(8) B(4) B(9) 55.7(3)
B(1) B(5) B(4) 59.6(3)
B(1) B(5) B(6) 60.1(3)
B(4) B(5) B(9) 61.7(3)
B(4) C(8) C(81) 120.6(3)
C(7) C(8) C(81) 118.6(3)
B(9) C(8) C(81) 118.4(3)
B(4) B(9) B(5) 58.1(3)
B(4) B(9) C(8) 59.2(3)
B(5) B(9) B(10) 59.5(3)
B(5) B(10) B(6) 61.4(3)
B(5) B(10) B(9) 58.5(3)
B(6) B(10) B(11) 58.9(3)
B(2) B(11) B(6) 60.0(3)
B(2) B(11) C(7) 60.3(3)
B(6) B(11) B(10) 59.8(3)
C(7) C(71) C(72) 123.4(4)
C(7) C(71) C(76) 119.3(4)
C(72) C(71) C(76) 117.2(4)
C(71) C(72) C(73) 121.6(5)
C(72) C(73) C(74) 120.2(6)
C(73) C(74) C(75) 118.7(6)
C(74) C(75) C(76) 120.7(6)
C(71) C(76) C(75) 121.6(5)
C(8) C(81) C(82) 123.0(4)
C(8) C(81) C(86) 118.8(4)
C(82) C(81) C(86) 118.1(4)
B(6) B(5) B(10) 58.6(3)
B(9) B(5) B(10) 62.0(3)
B(1) B(6) B(2) 59.4(3)
B(1) B(6) B(5) 58.8(3)
B(2) B(6) B(11) 60.7(3)
B(5) B(6) B(10) 60.0(3)
B(10) B(6) B(11) 61.3(3)
B(2) C(7) B(3) 60.1(3)
B(2) C(7) B(11) 64.1(3)
B(2) C(7) C(71) 120.6(3)
B(3) C(7) C(8) 62.0(3)
B(3) C(7) C(71) 118.8(3)
C(8) C(7) C(71) 118.6(3)
B(11) C(7) C(71) 118.1(4)
B(3) C(8) B(4) 60.4(3)
B(3) C(8) C(7) 63.7(3)
B(3) C(8) C(81) 117.6(3)
B(4) C(8) B(9) 65.1(3)
C(81) c(82) c(83) 120.7(4)
C(82) C(83) C(84) 120.8(5)
C(83) C(84) C(85) 118.9(5)
C(84) C(85) C(86) 120.6(5)
C(81) C(86) C(85) 120.8(4)
C(11A) N C(21A) 111.5(9)
C(11A) N C(31A) 108.2(12)
C(11B) N C(21B) 113.3(14)
C(11B) N C(31B) 102.8(9)
C(21B) N C(31B) 131.7(15)
C(21A) N C(31A) 104.1(12)
N C(11A) C(12) 114.0(10)
N C(11B) C(12) 103.7(10)
N C(21B) C(22B) 104.(2)
N C(21A) C(22A) 106.8(10)
N C(31A) C(32A) 115.(2)
N C(31B) C(32B) 99.8(13)

loop_
_geom_bond_atom_site_label_1
_geom_bond_atom_site_label_2
_geom_bond_distance
B(1) B(2) 1.766(8)
B(1) B(3) 1.738(8)
B(1) B(4) 1.747(8)
B(1) B(5) 1.779(8)
B(1) B(6) 1.802(8)
B(1) H(1) 1.05(5)
B(2) B(3) 1.740(8)
B(2) B(6) 1.764(8)
B(2) C(7) 1.716(7)
B(2) B(11) 1.778(8)
B(2) H(2) 1.20(5)
B(3) B(4) 1.730(8)
B(3) C(7) 1.758(7)
B(3) C(8) 1.732(7)
B(3) H(3) 1.14(5)
B(4) B(5) 1.735(8)
B(4) C(8) 1.704(7)
B(4) B(9) 1.799(8)
B(4) H(4) 1.20(5)
B(5) B(6) 1.820(9)
B(5) B(9) 1.775(8)
B(5) B(10) 1.794(8)
B(5) H(5) 1.18(5)
B(6) B(10) 1.769(8)
B(6) B(11) 1.753(8)
B(6) H(6) 1.18(5)
C(7) C(8) 1.590(5)
C(7) B(11) 1.631(7)
C(7) C(71) 1.489(6)
C(8) B(9) 1.638(7)
C(8) C(81) 1.505(5)
B(9) B(10) 1.839(8)
B(9) H(9) 1.20(5)
B(10) B(11) 1.795(8)
B(10) H(10) 1.12(5)
B(10) H(12) 1.166(6)
B(11) H(11) 1.12(5)
C(71) C(72) 1.379(7)
C(71) C(76) 1.376(7)
C(72) H(72) 1.080(8)
C(72) C(73) 1.391(9)
C(73) H(73) 1.080(10)
C(73) C(74) 1.371(10)
C(74) H(74) 1.080(10)
C(74) C(75) 1.374(9)
C(75) H(75) 1.080(9)
C(75) C(76) 1.381(8)
C(76) H(76) 1.080(7)
C(81) C(82) 1.383(6)
C(81) C(86) 1.394(6)
C(82) H(82) 1.080(6)
C(82) C(83) 1.382(7)
C(83) H(83) 1.080(7)
C(83) C(84) 1.367(7)
C(84) H(84) 1.080(8)
C(84) C(85) 1.388(8)
C(85) H(85) 1.080(7)
C(85) C(86) 1.369(7)
C(86) H(86) 1.080(7)
N C(11A) 1.438(16)
N C(11B) 1.873(16)
N C(12) 2.564(13)
N C(21B) 1.48(3)
N C(21A) 1.654(16)
N C(22B) 2.34(2)
N C(22A) 2.679(17)
N C(31A) 1.60(3)
N C(31B) 1.70(2)
N C(32A) 2.557(17)
N C(32B) 2.43(2)
C(11A) C(11B) 1.46(2)
C(11A) C(12) 1.618(18)
C(11A) C(21B) 1.56(4)
C(11B) C(12) 1.363(19)
C(21A) C(22A) 1.68(2)
C(21B) C(21A) 1.30(4)
C(21B) C(22B) 1.49(4)
C(21B) C(22A) 1.50(4)
C(21A) C(22B) 1.06(3)
C(22B) C(22A) .78(3)
C(31A) C(31B) 1.14(4)
C(31A) C(32A) 1.43(3)
C(31A) C(32B) 1.27(3)
C(31B) C(32A) .96(3)
C(31B) C(32B) 1.46(3)
C(32A) C(32B) 1.51(2)
